data_4028211
loop_
_publ_author_name
'Abdellah Felouat'
'Anthony D'Al\'eo'
'Fred\'eric Fages'

_publ_section_title
;
 Synthesis and Photophysical Properties of Difluoroboron Complexes of
 Curcuminoid Derivatives Bearing Different Terminal Aromatic Units and a
 meso-Aryl Ring
;
_journal_name_full 'Journal of Organic Chemistry'
_journal_page_first 4446
_journal_page_last 4455
_journal_paper_doi 10.1021/jo400389h
_journal_volume 78
_journal_year 2013
_chemical_compound_source 'synthesis as described'
_chemical_formula_moiety 'C29 H25 B1 F2 O6'
_chemical_formula_sum 'C29 H25 B F2 O6'
_chemical_formula_weight 518.3
_chemical_name_systematic
;
 ?
;
_space_group_IT_number 2
_symmetry_cell_setting triclinic
_symmetry_Int_Tables_number 2
_symmetry_space_group_name_Hall '-P 1'
_symmetry_space_group_name_H-M 'P -1'
_atom_sites_solution_hydrogens geom
_atom_sites_solution_primary direct
_atom_sites_solution_secondary difmap
_audit_conform_dict_location ftp://ftp.iucr.org/pub/cif_core.dic
_audit_conform_dict_name cif_core.dic
_audit_conform_dict_version 2.4
_audit_creation_date 2012-10-09T16:47:57-00:00
_audit_creation_method 'WinGX routine CIF_UPDATE'
_cell_angle_alpha 94.74(1)
_cell_angle_beta 102.62(2)
_cell_angle_gamma 90.301(7)
_cell_formula_units_Z 2
_cell_length_a 8.448(1)
_cell_length_b 11.579(3)
_cell_length_c 14.093(4)
_cell_measurement_reflns_used 20515
_cell_measurement_temperature 293(2)
_cell_measurement_theta_max 28.55
_cell_measurement_theta_min 1.49
_cell_measurement_wavelength 0.71073
_cell_volume 1340.3(5)
_computing_molecular_graphics 'Ortep-3 for Windows (Farrugia, 1997)'
_computing_publication_material 'WinGX publication routines (Farrugia, 1999)'
_computing_structure_refinement 'SHELXL-97 (Sheldrick, 2008)'
_diffrn_ambient_temperature 293(2)
_diffrn_measured_fraction_theta_full 0.928
_diffrn_measured_fraction_theta_max 0.928
_diffrn_measurement_device_type KappaCCD
_diffrn_measurement_method 'Omega + Phi scan'
_diffrn_radiation_monochromator graphite
_diffrn_radiation_probe x-ray
_diffrn_radiation_type MoK\a
_diffrn_radiation_wavelength 0.71073
_diffrn_reflns_av_R_equivalents 0.079
_diffrn_reflns_av_unetI/netI 0.0572
_diffrn_reflns_limit_h_max 11
_diffrn_reflns_limit_h_min 0
_diffrn_reflns_limit_k_max 15
_diffrn_reflns_limit_k_min -15
_diffrn_reflns_limit_l_max 17
_diffrn_reflns_limit_l_min -18
_diffrn_reflns_number 20515
_diffrn_reflns_theta_full 28.55
_diffrn_reflns_theta_max 28.55
_diffrn_reflns_theta_min 1.49
_diffrn_standards_number 0
_exptl_absorpt_coefficient_mu 0.098
_exptl_absorpt_correction_type none
_exptl_crystal_colour red
_exptl_crystal_density_diffrn 1.284
_exptl_crystal_description prism
_exptl_crystal_F_000 540
_exptl_crystal_size_max 0.3
_exptl_crystal_size_mid 0.26
_exptl_crystal_size_min 0.2
_refine_diff_density_max 0.667
_refine_diff_density_min -0.659
_refine_diff_density_rms 0.193
_refine_ls_extinction_method none
_refine_ls_goodness_of_fit_ref 1.041
_refine_ls_hydrogen_treatment constr
_refine_ls_matrix_type full
_refine_ls_number_parameters 346
_refine_ls_number_reflns 6349
_refine_ls_number_restraints 0
_refine_ls_restrained_S_all 1.041
_refine_ls_R_factor_all 0.1687
_refine_ls_R_factor_gt 0.0831
_refine_ls_shift/su_max 0
_refine_ls_shift/su_mean 0
_refine_ls_structure_factor_coef Fsqd
_refine_ls_weighting_details 'calc w=1/[\s^2^(Fo^2^)+(0.1933P)^2^+0.0000P] where P=(Fo^2^+2Fc^2^)/3'
_refine_ls_weighting_scheme calc
_refine_ls_wR_factor_gt 0.2305
_refine_ls_wR_factor_ref 0.309
_reflns_number_gt 3188
_reflns_number_total 6349
_reflns_threshold_expression >2\s(I)
_cod_data_source_file jo400389h_si_002.cif
_cod_data_source_block ad690
_cod_original_formula_sum 'C29 H25 B1 F2 O6'
_cod_database_code 4028211

loop_
_symmetry_equiv_pos_as_xyz
'x, y, z'
'-x, -y, -z'

loop_
_atom_site_label
_atom_site_type_symbol
_atom_site_fract_x
_atom_site_fract_y
_atom_site_fract_z
_atom_site_U_iso_or_equiv
_atom_site_adp_type
_atom_site_occupancy
_atom_site_symmetry_multiplicity
_atom_site_calc_flag
_atom_site_refinement_flags
C1 C 0.2905(3) 0.0040(2) 0.41614(19) 0.0538(6) Uani 1 1 d .
C2 C 0.2580(3) -0.0016(2) 0.51171(19) 0.0572(7) Uani 1 1 d .
H2 H 0.2305 -0.0731 0.53 0.069 Uiso 1 1 calc R
C3 C 0.2656(3) 0.0912(2) 0.57513(19) 0.0558(7) Uani 1 1 d .
H3 H 0.2928 0.1614 0.5546 0.067 Uiso 1 1 calc R
C4 C 0.2359(3) 0.0945(2) 0.67296(19) 0.0571(7) Uani 1 1 d .
C5 C 0.2834(4) 0.1892(3) 0.7384(2) 0.0680(8) Uani 1 1 d .
H5 H 0.3344 0.2518 0.7192 0.082 Uiso 1 1 calc R
C6 C 0.2572(4) 0.1941(4) 0.8326(2) 0.0840(11) Uani 1 1 d .
H6 H 0.2921 0.2586 0.8761 0.101 Uiso 1 1 calc R
C7 C 0.1788(5) 0.1021(4) 0.8609(2) 0.0888(11) Uani 1 1 d .
C8 C 0.1291(5) 0.0085(4) 0.7961(3) 0.0945(12) Uani 1 1 d .
H8 H 0.0749 -0.053 0.8146 0.113 Uiso 1 1 calc R
C9 C 0.1578(5) 0.0040(3) 0.7049(2) 0.0785(9) Uani 1 1 d .
H9 H 0.1243 -0.0616 0.6624 0.094 Uiso 1 1 calc R
C10 C 0.2893(3) -0.0932(2) 0.34979(18) 0.0528(6) Uani 1 1 d .
C11 C 0.3103(3) -0.0756(2) 0.25571(19) 0.0571(7) Uani 1 1 d .
C12 C 0.3059(4) -0.1692(3) 0.1821(2) 0.0641(7) Uani 1 1 d .
H12 H 0.2914 -0.2442 0.1982 0.077 Uiso 1 1 calc R
C13 C 0.3215(4) -0.1546(3) 0.0910(2) 0.0691(8) Uani 1 1 d .
H13 H 0.3301 -0.0787 0.0753 0.083 Uiso 1 1 calc R
C14 C 0.3261(4) -0.2451(3) 0.0152(2) 0.0690(8) Uani 1 1 d .
C15 C 0.2932(6) -0.3611(3) 0.0231(3) 0.1054(14) Uani 1 1 d .
H15 H 0.2619 -0.3826 0.0786 0.127 Uiso 1 1 calc R
C16 C 0.3058(7) -0.4439(4) -0.0489(3) 0.1278(19) Uani 1 1 d .
H16 H 0.2823 -0.521 -0.0421 0.153 Uiso 1 1 calc R
C17 C 0.3527(5) -0.4155(3) -0.1316(2) 0.0883(11) Uani 1 1 d .
C18 C 0.3832(5) -0.3025(3) -0.1428(2) 0.0826(10) Uani 1 1 d .
H18 H 0.4134 -0.2819 -0.1989 0.099 Uiso 1 1 calc R
C19 C 0.3687(5) -0.2192(3) -0.0702(2) 0.0794(9) Uani 1 1 d .
H19 H 0.3883 -0.1421 -0.0788 0.095 Uiso 1 1 calc R
C20 C 0.2554(3) -0.2121(2) 0.37423(17) 0.0502(6) Uani 1 1 d .
C21 C 0.3634(3) -0.2679(2) 0.44367(18) 0.0541(6) Uani 1 1 d .
H21 H 0.4587 -0.2297 0.4776 0.065 Uiso 1 1 calc R
C22 C 0.3308(3) -0.3793(2) 0.46283(19) 0.0564(7) Uani 1 1 d .
H22 H 0.4048 -0.4156 0.5093 0.068 Uiso 1 1 calc R
C23 C 0.1895(3) -0.4380(2) 0.41381(19) 0.0552(7) Uani 1 1 d .
C24 C 0.0798(4) -0.3819(3) 0.3458(2) 0.0651(8) Uani 1 1 d .
H24 H -0.0166 -0.4194 0.3129 0.078 Uiso 1 1 calc R
C25 C 0.1134(3) -0.2707(2) 0.3267(2) 0.0612(7) Uani 1 1 d .
H25 H 0.0388 -0.2341 0.2808 0.073 Uiso 1 1 calc R
C26 C 0.1593(4) -0.5581(2) 0.4370(2) 0.0624(7) Uani 1 1 d .
C27 C -0.0224(5) -0.7171(3) 0.4010(3) 0.0892(11) Uani 1 1 d .
H27A H 0.0431 -0.7667 0.3682 0.134 Uiso 1 1 calc R
H27B H -0.1351 -0.7344 0.3731 0.134 Uiso 1 1 calc R
H27C H 0.0007 -0.7296 0.4691 0.134 Uiso 1 1 calc R
C28 C 0.1611(8) 0.1930(7) 1.0140(3) 0.174(3) Uani 1 1 d .
H28A H 0.2716 0.2211 1.0284 0.261 Uiso 1 1 calc R
H28B H 0.1319 0.1745 1.0732 0.261 Uiso 1 1 calc R
H28C H 0.0911 0.2517 0.9851 0.261 Uiso 1 1 calc R
C29 C 0.4228(8) -0.4806(4) -0.2821(3) 0.1264(18) Uani 1 1 d .
H29A H 0.3563 -0.4229 -0.3152 0.19 Uiso 1 1 calc R
H29B H 0.4169 -0.5502 -0.325 0.19 Uiso 1 1 calc R
H29C H 0.5332 -0.4524 -0.2631 0.19 Uiso 1 1 calc R
B1 B 0.3601(5) 0.1321(3) 0.3002(2) 0.0656(9) Uani 1 1 d .
O1 O 0.3189(2) 0.10812(16) 0.39277(13) 0.0633(6) Uani 1 1 d .
O2 O 0.3360(3) 0.02803(17) 0.23106(14) 0.0701(6) Uani 1 1 d .
O3 O 0.2543(3) -0.61264(18) 0.49022(17) 0.0827(7) Uani 1 1 d .
O4 O 0.0132(3) -0.59887(17) 0.38999(18) 0.0779(7) Uani 1 1 d .
O5 O 0.1452(4) 0.0971(3) 0.95111(19) 0.1345(13) Uani 1 1 d .
O6 O 0.3664(5) -0.5050(2) -0.19762(19) 0.1247(12) Uani 1 1 d .
F1 F 0.5206(3) 0.16630(19) 0.31978(14) 0.0996(7) Uani 1 1 d .
F2 F 0.2650(3) 0.21680(18) 0.26048(14) 0.1069(8) Uani 1 1 d .

loop_
_atom_site_aniso_label
_atom_site_aniso_U_11
_atom_site_aniso_U_22
_atom_site_aniso_U_33
_atom_site_aniso_U_23
_atom_site_aniso_U_13
_atom_site_aniso_U_12
C1 0.0626(16) 0.0505(15) 0.0497(14) 0.0050(11) 0.0151(11) -0.0012(12)
C2 0.0746(18) 0.0511(15) 0.0503(15) 0.0043(11) 0.0231(13) 0.0000(13)
C3 0.0651(17) 0.0542(15) 0.0509(15) 0.0039(11) 0.0188(12) 0.0007(12)
C4 0.0691(17) 0.0535(16) 0.0506(15) 0.0008(12) 0.0183(12) 0.0078(13)
C5 0.0661(18) 0.0727(19) 0.0616(18) -0.0113(14) 0.0126(14) -0.0014(14)
C6 0.075(2) 0.114(3) 0.0530(18) -0.0245(18) 0.0032(15) 0.018(2)
C7 0.098(3) 0.125(3) 0.0490(18) 0.0207(19) 0.0226(17) 0.034(2)
C8 0.139(3) 0.090(3) 0.070(2) 0.023(2) 0.051(2) 0.019(2)
C9 0.113(3) 0.0586(18) 0.074(2) 0.0061(15) 0.0434(19) 0.0040(17)
C10 0.0595(15) 0.0534(15) 0.0467(14) 0.0024(11) 0.0149(11) 0.0034(11)
C11 0.0674(17) 0.0556(16) 0.0491(15) 0.0018(11) 0.0158(12) 0.0008(13)
C12 0.083(2) 0.0595(17) 0.0522(16) 0.0011(12) 0.0205(14) 0.0038(14)
C13 0.091(2) 0.0647(18) 0.0527(16) -0.0002(13) 0.0204(15) 0.0027(15)
C14 0.091(2) 0.0685(19) 0.0500(16) 0.0029(13) 0.0207(14) -0.0005(16)
C15 0.184(4) 0.076(2) 0.070(2) -0.0065(17) 0.064(3) -0.021(3)
C16 0.245(6) 0.069(2) 0.088(3) -0.0111(19) 0.086(3) -0.025(3)
C17 0.140(3) 0.071(2) 0.0592(19) -0.0072(16) 0.040(2) -0.008(2)
C18 0.120(3) 0.084(2) 0.0501(17) -0.0011(15) 0.0342(17) -0.007(2)
C19 0.115(3) 0.071(2) 0.0568(18) 0.0061(15) 0.0297(17) -0.0001(18)
C20 0.0584(15) 0.0478(14) 0.0463(13) 0.0010(10) 0.0165(11) 0.0019(11)
C21 0.0590(16) 0.0520(15) 0.0506(14) -0.0003(11) 0.0124(12) -0.0022(12)
C22 0.0645(17) 0.0522(15) 0.0513(14) 0.0032(11) 0.0106(12) 0.0050(12)
C23 0.0623(16) 0.0479(15) 0.0568(15) 0.0009(11) 0.0171(12) 0.0009(12)
C24 0.0622(17) 0.0606(18) 0.0671(18) 0.0034(13) 0.0032(13) -0.0048(13)
C25 0.0631(17) 0.0563(16) 0.0608(16) 0.0075(12) 0.0056(13) 0.0016(13)
C26 0.0713(19) 0.0522(16) 0.0650(17) -0.0031(13) 0.0207(14) 0.0019(14)
C27 0.091(2) 0.0477(18) 0.132(3) -0.0012(18) 0.034(2) -0.0125(16)
C28 0.154(5) 0.304(9) 0.062(3) -0.013(4) 0.028(3) 0.055(5)
C29 0.214(5) 0.104(3) 0.078(3) -0.012(2) 0.077(3) -0.001(3)
B1 0.089(3) 0.058(2) 0.0538(18) 0.0103(15) 0.0225(17) -0.0033(17)
O1 0.0912(14) 0.0507(11) 0.0524(11) 0.0031(8) 0.0260(10) -0.0049(9)
O2 0.1049(16) 0.0573(12) 0.0528(11) 0.0038(9) 0.0279(10) -0.0049(10)
O3 0.0950(17) 0.0571(13) 0.0914(16) 0.0179(11) 0.0062(12) 0.0044(11)
O4 0.0731(14) 0.0522(12) 0.1062(17) 0.0064(11) 0.0155(12) -0.0076(10)
O5 0.168(3) 0.189(3) 0.0532(16) 0.0146(17) 0.0368(17) 0.049(3)
O6 0.229(4) 0.0832(18) 0.0764(16) -0.0214(13) 0.075(2) -0.0149(19)
F1 0.1164(17) 0.1117(16) 0.0763(13) 0.0020(11) 0.0365(11) -0.0364(13)
F2 0.171(2) 0.0853(14) 0.0686(12) 0.0211(10) 0.0299(12) 0.0440(14)

loop_
_atom_type_symbol
_atom_type_description
_atom_type_scat_dispersion_real
_atom_type_scat_dispersion_imag
_atom_type_scat_source
C C 0.0033 0.0016 'International Tables Vol C Tables 4.2.6.8 and 6.1.1.4'
H H 0 0 'International Tables Vol C Tables 4.2.6.8 and 6.1.1.4'
B B 0.0013 0.0007 'International Tables Vol C Tables 4.2.6.8 and 6.1.1.4'
O O 0.0106 0.006 'International Tables Vol C Tables 4.2.6.8 and 6.1.1.4'
F F 0.0171 0.0103 'International Tables Vol C Tables 4.2.6.8 and 6.1.1.4'

loop_
_geom_angle_atom_site_label_1
_geom_angle_atom_site_label_2
_geom_angle_atom_site_label_3
_geom_angle
O1 C1 C10 120.8(2)
O1 C1 C2 115.5(2)
C10 C1 C2 123.7(2)
C3 C2 C1 122.8(3)
C3 C2 H2 118.6
C1 C2 H2 118.6
C2 C3 C4 127.0(3)
C2 C3 H3 116.5
C4 C3 H3 116.5
C5 C4 C9 116.8(3)
C5 C4 C3 120.7(3)
C9 C4 C3 122.6(3)
C4 C5 C6 121.7(3)
C4 C5 H5 119.1
C6 C5 H5 119.1
C7 C6 C5 119.3(3)
C7 C6 H6 120.3
C5 C6 H6 120.3
C8 C7 O5 115.9(4)
C8 C7 C6 119.4(3)
O5 C7 C6 124.7(4)
C9 C8 C7 120.7(4)
C9 C8 H8 119.7
C7 C8 H8 119.7
C8 C9 C4 122.1(3)
C8 C9 H9 119
C4 C9 H9 119
C1 C10 C11 118.3(2)
C1 C10 C20 121.7(2)
C11 C10 C20 119.8(2)
O2 C11 C10 121.4(2)
O2 C11 C12 116.3(2)
C10 C11 C12 122.3(3)
C13 C12 C11 123.6(3)
C13 C12 H12 118.2
C11 C12 H12 118.2
C12 C13 C14 126.3(3)
C12 C13 H13 116.9
C14 C13 H13 116.9
C19 C14 C15 116.3(3)
C19 C14 C13 120.2(3)
C15 C14 C13 123.5(3)
C16 C15 C14 121.2(3)
C16 C15 H15 119.4
C14 C15 H15 119.4
C15 C16 C17 121.0(4)
C15 C16 H16 119.5
C17 C16 H16 119.5
O6 C17 C18 124.1(3)
O6 C17 C16 116.3(3)
C18 C17 C16 119.6(3)
C17 C18 C19 119.1(3)
C17 C18 H18 120.5
C19 C18 H18 120.5
C18 C19 C14 122.8(3)
C18 C19 H19 118.6
C14 C19 H19 118.6
C25 C20 C21 118.1(2)
C25 C20 C10 120.0(2)
C21 C20 C10 121.9(2)
C22 C21 C20 120.6(2)
C22 C21 H21 119.7
C20 C21 H21 119.7
C21 C22 C23 120.9(2)
C21 C22 H22 119.5
C23 C22 H22 119.5
C22 C23 C24 118.7(3)
C22 C23 C26 119.1(2)
C24 C23 C26 122.3(3)
C25 C24 C23 120.1(3)
C25 C24 H24 119.9
C23 C24 H24 119.9
C24 C25 C20 121.6(2)
C24 C25 H25 119.2
C20 C25 H25 119.2
O3 C26 O4 123.5(3)
O3 C26 C23 124.7(3)
O4 C26 C23 111.8(3)
O4 C27 H27A 109.5
O4 C27 H27B 109.5
H27A C27 H27B 109.5
O4 C27 H27C 109.5
H27A C27 H27C 109.5
H27B C27 H27C 109.5
O5 C28 H28A 109.5
O5 C28 H28B 109.5
H28A C28 H28B 109.5
O5 C28 H28C 109.5
H28A C28 H28C 109.5
H28B C28 H28C 109.5
O6 C29 H29A 109.5
O6 C29 H29B 109.5
H29A C29 H29B 109.5
O6 C29 H29C 109.5
H29A C29 H29C 109.5
H29B C29 H29C 109.5
F2 B1 F1 110.6(3)
F2 B1 O1 109.3(3)
F1 B1 O1 107.9(2)
F2 B1 O2 109.1(3)
F1 B1 O2 108.9(3)
O1 B1 O2 111.0(2)
C1 O1 B1 124.0(2)
C11 O2 B1 123.4(2)
C26 O4 C27 116.1(3)
C28 O5 C7 120.3(5)
C17 O6 C29 118.4(3)

loop_
_geom_bond_atom_site_label_1
_geom_bond_atom_site_label_2
_geom_bond_distance
C1 O1 1.310(3)
C1 C10 1.401(4)
C1 C2 1.439(4)
C2 C3 1.331(4)
C2 H2 0.93
C3 C4 1.452(4)
C3 H3 0.93
C4 C5 1.372(4)
C4 C9 1.391(4)
C5 C6 1.389(4)
C5 H5 0.93
C6 C7 1.382(5)
C6 H6 0.93
C7 C8 1.359(6)
C7 O5 1.368(4)
C8 C9 1.356(4)
C8 H8 0.93
C9 H9 0.93
C10 C11 1.407(4)
C10 C20 1.487(3)
C11 O2 1.307(3)
C11 C12 1.432(4)
C12 C13 1.343(4)
C12 H12 0.93
C13 C14 1.440(4)
C13 H13 0.93
C14 C19 1.385(4)
C14 C15 1.389(5)
C15 C16 1.359(5)
C15 H15 0.93
C16 C17 1.374(5)
C16 H16 0.93
C17 O6 1.358(4)
C17 C18 1.361(5)
C18 C19 1.373(4)
C18 H18 0.93
C19 H19 0.93
C20 C25 1.383(4)
C20 C21 1.389(3)
C21 C22 1.378(4)
C21 H21 0.93
C22 C23 1.385(4)
C22 H22 0.93
C23 C24 1.386(4)
C23 C26 1.487(4)
C24 C25 1.378(4)
C24 H24 0.93
C25 H25 0.93
C26 O3 1.195(3)
C26 O4 1.330(4)
C27 O4 1.428(3)
C27 H27A 0.96
C27 H27B 0.96
C27 H27C 0.96
C28 O5 1.349(7)
C28 H28A 0.96
C28 H28B 0.96
C28 H28C 0.96
C29 O6 1.424(4)
C29 H29A 0.96
C29 H29B 0.96
C29 H29C 0.96
B1 F2 1.350(4)
B1 F1 1.373(4)
B1 O1 1.470(4)
B1 O2 1.470(4)
